data_7129014
loop_
_publ_author_name
'Yang, Sheng-Yi'
'Zou, Sheng-Nan'
'Kong, Fan-Cheng'
'Liao, Xiang-Ji'
'Qu, Yang-Kun'
'Feng, Zi-Qi'
'Zheng, You-Xuan'
'Jiang, Zuo-Quan'
'Liao, Liang-Sheng'

_publ_section_title
;
 A narrowband blue circularly polarized thermally activated delayed
 fluorescence emitter with a hetero-helicene structure.
;
_journal_issue 84
_journal_name_full 'Chemical communications (Cambridge, England)'
_journal_page_first 11041
_journal_page_last 11044
_journal_paper_doi 10.1039/d1cc04405b
_journal_volume 57
_journal_year 2021
_chemical_formula_moiety 'C38 H22 N2 O2'
_chemical_formula_sum 'C38 H22 N2 O2'
_chemical_formula_weight 538.57
_space_group_crystal_system monoclinic
_space_group_IT_number 14
_space_group_name_Hall '-P 2ybc'
_space_group_name_H-M_alt 'P 1 21/c 1'
_atom_sites_solution_hydrogens geom
_atom_sites_solution_primary dual
_audit_creation_date 2020-07-15
_audit_creation_method
;
Olex2 1.2
(compiled 2018.05.29 svn.r3508 for OlexSys, GUI svn.r5506)
;
_audit_update_record
;
2021-01-02 deposited with the CCDC.	2021-09-27 downloaded from the CCDC.
;
_cell_angle_alpha 90
_cell_angle_beta 92.7760(10)
_cell_angle_gamma 90
_cell_formula_units_Z 4
_cell_length_a 11.3750(2)
_cell_length_b 8.8028(2)
_cell_length_c 26.0461(5)
_cell_measurement_reflns_used 9131
_cell_measurement_temperature 170
_cell_measurement_theta_max 74.418
_cell_measurement_theta_min 3.397
_cell_volume 2604.98(9)
_computing_cell_refinement 'SAINT V8.40A (?, 2016)'
_computing_data_reduction 'SAINT V8.40A (?, 2016)'
_computing_molecular_graphics 'Olex2 (Dolomanov et al., 2009)'
_computing_publication_material 'Olex2 (Dolomanov et al., 2009)'
_computing_structure_refinement 'ShelXL (Sheldrick, 2015)'
_computing_structure_solution 'XT (Sheldrick, 2015)'
_diffrn_ambient_temperature 170.0
_diffrn_measured_fraction_theta_full 0.993
_diffrn_measured_fraction_theta_max 0.992
_diffrn_measurement_device_type 'D8 VENTURE'
_diffrn_measurement_method '\f and \w scans'
_diffrn_radiation_type CuK\a
_diffrn_radiation_wavelength 1.54178
_diffrn_reflns_av_R_equivalents 0.0453
_diffrn_reflns_av_unetI/netI 0.0263
_diffrn_reflns_Laue_measured_fraction_full 0.993
_diffrn_reflns_Laue_measured_fraction_max 0.992
_diffrn_reflns_limit_h_max 14
_diffrn_reflns_limit_h_min -14
_diffrn_reflns_limit_k_max 11
_diffrn_reflns_limit_k_min -10
_diffrn_reflns_limit_l_max 32
_diffrn_reflns_limit_l_min -32
_diffrn_reflns_number 35263
_diffrn_reflns_point_group_measured_fraction_full 0.993
_diffrn_reflns_point_group_measured_fraction_max 0.992
_diffrn_reflns_theta_full 67.679
_diffrn_reflns_theta_max 74.636
_diffrn_reflns_theta_min 3.398
_diffrn_standards_number 0
_exptl_absorpt_coefficient_mu 0.673
_exptl_absorpt_correction_T_max 0.7538
_exptl_absorpt_correction_T_min 0.6463
_exptl_absorpt_correction_type multi-scan
_exptl_absorpt_process_details
'SADABS-2016/2 (Bruker,2016/2) was used for absorption correction. wR2(int) was 0.1429 before and 0.0584 after correction. The Ratio of minimum to maximum transmission is 0.8574. The \l/2 correction factor is Not present.'
_exptl_crystal_colour colourless
_exptl_crystal_colour_primary colourless
_exptl_crystal_density_diffrn 1.373
_exptl_crystal_description block
_exptl_crystal_F_000 1120
_exptl_crystal_size_max 0.15
_exptl_crystal_size_mid 0.12
_exptl_crystal_size_min 0.08
_refine_diff_density_max 0.207
_refine_diff_density_min -0.213
_refine_diff_density_rms 0.037
_refine_ls_extinction_method none
_refine_ls_goodness_of_fit_ref 1.013
_refine_ls_hydrogen_treatment constr
_refine_ls_matrix_type full
_refine_ls_number_parameters 379
_refine_ls_number_reflns 5276
_refine_ls_number_restraints 0
_refine_ls_restrained_S_all 1.013
_refine_ls_R_factor_all 0.0443
_refine_ls_R_factor_gt 0.0383
_refine_ls_shift/su_max 0.001
_refine_ls_shift/su_mean 0.000
_refine_ls_structure_factor_coef Fsqd
_refine_ls_weighting_details 'w=1/[\s^2^(Fo^2^)+(0.0455P)^2^+0.9914P] where P=(Fo^2^+2Fc^2^)/3'
_refine_ls_weighting_scheme calc
_refine_ls_wR_factor_gt 0.0946
_refine_ls_wR_factor_ref 0.0997
_reflns_Friedel_coverage 0.000
_reflns_number_gt 4658
_reflns_number_total 5276
_reflns_threshold_expression 'I > 2\s(I)'
_cod_data_source_file d1cc04405b2.cif
_cod_data_source_block 0715cz_0m
_cod_depositor_comments 'Adding full bibliography for 7129014.cif.'
_cod_database_code 7129014
_shelx_shelxl_version_number 2018/3
_shelx_space_group_comment
;
The symmetry employed for this shelxl refinement is uniquely defined
by the following loop, which should always be used as a source of
symmetry information in preference to the above space-group names.
They are only intended as comments.
;
_shelx_estimated_absorpt_t_max 0.948
_shelx_estimated_absorpt_t_min 0.906
_olex2_refinement_description
;
1. Fixed Uiso
 At 1.2 times of:
  All C(H) groups
2.a Aromatic/amide H refined with riding coordinates:
 C17(H17), C18(H18), C20(H20), C35(H35), C2(H2), C5(H5), C15(H15), C21(H21),
 C22(H22), C14(H14), C7(H7), C10(H10), C29(H29), C12(H12), C30(H30), C4(H4),
 C3(H3), C36(H36), C31(H31), C11(H11), C38(H38), C37(H37)
;
_olex2_submission_special_instructions 'No special instructions were received'

loop_
_space_group_symop_operation_xyz
'x, y, z'
'-x, y+1/2, -z+1/2'
'-x, -y, -z'
'x, -y-1/2, z-1/2'

loop_
_atom_site_label
_atom_site_type_symbol
_atom_site_fract_x
_atom_site_fract_y
_atom_site_fract_z
_atom_site_U_iso_or_equiv
_atom_site_adp_type
_atom_site_occupancy
_atom_site_site_symmetry_order
_atom_site_calc_flag
_atom_site_refinement_flags_posn
_atom_site_refinement_flags_adp
_atom_site_refinement_flags_occupancy
_atom_site_disorder_assembly
_atom_site_disorder_group
O1 O 0.30518(9) 1.14547(11) 0.41077(4) 0.0357(2) Uani 1 1 d . . . . .
O2 O 0.58626(10) 0.54130(11) 0.55089(4) 0.0409(3) Uani 1 1 d . . . . .
N2 N 0.56086(9) 0.82100(11) 0.42549(4) 0.0235(2) Uani 1 1 d . . . . .
N1 N 0.80795(10) 0.27112(12) 0.28949(4) 0.0263(2) Uani 1 1 d . . . . .
C24 C 0.53939(11) 0.89057(13) 0.37680(4) 0.0222(2) Uani 1 1 d . . . . .
C19 C 0.59369(11) 0.84053(13) 0.33197(4) 0.0231(2) Uani 1 1 d . . . . .
C1 C 0.78974(11) 0.19170(14) 0.24354(5) 0.0247(3) Uani 1 1 d . . . . .
C17 C 0.60823(11) 0.55637(14) 0.34416(5) 0.0253(3) Uani 1 1 d . . . . .
H17 H 0.541825 0.558538 0.364902 0.030 Uiso 1 1 calc R . . . .
C13 C 0.75672(11) 0.41357(14) 0.30219(5) 0.0253(3) Uani 1 1 d . . . . .
C25 C 0.37498(11) 1.03938(14) 0.41296(5) 0.0267(3) Uani 1 1 d . . . . .
C6 C 0.85875(11) 0.05847(14) 0.24583(5) 0.0249(3) Uani 1 1 d . . . . .
C23 C 0.45838(11) 1.01124(14) 0.37248(5) 0.0245(3) Uani 1 1 d . . . . .
C16 C 0.65469(11) 0.69196(14) 0.32632(4) 0.0232(2) Uani 1 1 d . . . . .
C18 C 0.65847(12) 0.41811(14) 0.33177(5) 0.0259(3) Uani 1 1 d . . . . .
H18 H 0.625417 0.326174 0.343597 0.031 Uiso 1 1 calc R . . . .
C20 C 0.58020(12) 0.93087(14) 0.28798(5) 0.0272(3) Uani 1 1 d . . . . .
H20 H 0.620230 0.902407 0.258281 0.033 Uiso 1 1 calc R . . . .
C9 C 0.88964(11) 0.19262(14) 0.32068(5) 0.0258(3) Uani 1 1 d . . . . .
C27 C 0.47309(11) 0.82637(14) 0.46116(5) 0.0253(3) Uani 1 1 d . . . . .
C8 C 0.92278(11) 0.05938(14) 0.29503(5) 0.0253(3) Uani 1 1 d . . . . .
C34 C 0.67316(11) 0.76421(14) 0.44178(5) 0.0250(3) Uani 1 1 d . . . . .
C35 C 0.77510(12) 0.81116(15) 0.41822(5) 0.0291(3) Uani 1 1 d . . . . .
H35 H 0.769859 0.882306 0.390784 0.035 Uiso 1 1 calc R . . . .
C26 C 0.37742(12) 0.92651(15) 0.45424(5) 0.0281(3) Uani 1 1 d . . . . .
C2 C 0.71847(12) 0.22897(15) 0.20049(5) 0.0294(3) Uani 1 1 d . . . . .
H2 H 0.673393 0.319862 0.199190 0.035 Uiso 1 1 calc R . . . .
C5 C 0.85388(12) -0.04125(15) 0.20388(5) 0.0302(3) Uani 1 1 d . . . . .
H5 H 0.899494 -0.131693 0.204718 0.036 Uiso 1 1 calc R . . . .
C15 C 0.75500(12) 0.68553(15) 0.29755(5) 0.0295(3) Uani 1 1 d . . . . .
H15 H 0.788921 0.777177 0.285941 0.035 Uiso 1 1 calc R . . . .
C21 C 0.51074(12) 1.06045(15) 0.28590(5) 0.0297(3) Uani 1 1 d . . . . .
H21 H 0.508309 1.123521 0.256268 0.036 Uiso 1 1 calc R . . . .
C33 C 0.68368(13) 0.66567(14) 0.48431(5) 0.0305(3) Uani 1 1 d . . . . .
C22 C 0.44565(12) 1.09631(14) 0.32714(5) 0.0285(3) Uani 1 1 d . . . . .
H22 H 0.391884 1.178903 0.324949 0.034 Uiso 1 1 calc R . . . .
C14 C 0.80587(12) 0.54784(15) 0.28564(5) 0.0312(3) Uani 1 1 d . . . . .
H14 H 0.874324 0.545472 0.266156 0.037 Uiso 1 1 calc R . . . .
C28 C 0.48039(13) 0.73294(15) 0.50502(5) 0.0305(3) Uani 1 1 d . . . . .
C7 C 1.00777(12) -0.03634(16) 0.31866(5) 0.0324(3) Uani 1 1 d . . . . .
H7 H 1.029912 -0.128176 0.302587 0.039 Uiso 1 1 calc R . . . .
C10 C 0.93966(12) 0.23365(16) 0.36859(5) 0.0323(3) Uani 1 1 d . . . . .
H10 H 0.916021 0.323279 0.385598 0.039 Uiso 1 1 calc R . . . .
C32 C 0.58280(13) 0.63509(15) 0.51596(5) 0.0321(3) Uani 1 1 d . . . . .
C29 C 0.38814(15) 0.73357(17) 0.53837(5) 0.0393(3) Uani 1 1 d . . . . .
H29 H 0.391760 0.667810 0.567318 0.047 Uiso 1 1 calc R . . . .
C12 C 1.05864(13) 0.00552(18) 0.36574(6) 0.0388(3) Uani 1 1 d . . . . .
H12 H 1.117621 -0.057296 0.381745 0.047 Uiso 1 1 calc R . . . .
C30 C 0.28741(13) 0.92499(17) 0.48892(6) 0.0358(3) Uani 1 1 d . . . . .
H30 H 0.222456 0.992079 0.483867 0.043 Uiso 1 1 calc R . . . .
C4 C 0.78175(13) -0.00633(16) 0.16119(5) 0.0350(3) Uani 1 1 d . . . . .
H4 H 0.776908 -0.074110 0.132788 0.042 Uiso 1 1 calc R . . . .
C3 C 0.71581(13) 0.12819(17) 0.15954(5) 0.0340(3) Uani 1 1 d . . . . .
H3 H 0.668064 0.150922 0.129585 0.041 Uiso 1 1 calc R . . . .
C36 C 0.88276(14) 0.75409(18) 0.43488(6) 0.0413(3) Uani 1 1 d . . . . .
H36 H 0.951452 0.785129 0.418379 0.050 Uiso 1 1 calc R . . . .
C31 C 0.29169(15) 0.82727(18) 0.53040(6) 0.0427(4) Uani 1 1 d . . . . .
H31 H 0.229010 0.824530 0.553192 0.051 Uiso 1 1 calc R . . . .
C11 C 1.02487(13) 0.13885(18) 0.39032(6) 0.0386(3) Uani 1 1 d . . . . .
H11 H 1.061467 0.164663 0.422707 0.046 Uiso 1 1 calc R . . . .
C38 C 0.79464(15) 0.60896(18) 0.50008(6) 0.0427(4) Uani 1 1 d . . . . .
H38 H 0.801652 0.540107 0.528144 0.051 Uiso 1 1 calc R . . . .
C37 C 0.89282(16) 0.6514(2) 0.47560(7) 0.0504(4) Uani 1 1 d . . . . .
H37 H 0.967593 0.611259 0.486245 0.060 Uiso 1 1 calc R . . . .

loop_
_atom_site_aniso_label
_atom_site_aniso_U_11
_atom_site_aniso_U_22
_atom_site_aniso_U_33
_atom_site_aniso_U_23
_atom_site_aniso_U_13
_atom_site_aniso_U_12
O1 0.0347(5) 0.0334(5) 0.0387(5) -0.0067(4) 0.0008(4) 0.0095(4)
O2 0.0665(7) 0.0302(5) 0.0255(5) 0.0061(4) -0.0027(5) -0.0066(5)
N2 0.0301(5) 0.0219(5) 0.0185(5) -0.0011(4) 0.0014(4) 0.0007(4)
N1 0.0328(6) 0.0224(5) 0.0238(5) -0.0026(4) 0.0027(4) 0.0034(4)
C24 0.0267(6) 0.0197(5) 0.0202(5) -0.0011(4) -0.0001(4) -0.0025(5)
C19 0.0277(6) 0.0208(6) 0.0209(5) -0.0017(4) 0.0005(5) -0.0023(5)
C1 0.0281(6) 0.0223(6) 0.0241(6) -0.0017(5) 0.0062(5) -0.0009(5)
C17 0.0305(6) 0.0252(6) 0.0205(5) -0.0015(5) 0.0056(5) -0.0009(5)
C13 0.0318(7) 0.0223(6) 0.0218(6) -0.0038(4) 0.0023(5) 0.0023(5)
C25 0.0268(6) 0.0251(6) 0.0278(6) -0.0073(5) -0.0021(5) -0.0001(5)
C6 0.0254(6) 0.0231(6) 0.0269(6) 0.0005(5) 0.0079(5) -0.0003(5)
C23 0.0281(6) 0.0212(6) 0.0238(6) -0.0028(5) -0.0012(5) -0.0013(5)
C16 0.0299(6) 0.0225(6) 0.0172(5) -0.0032(4) 0.0023(4) -0.0004(5)
C18 0.0339(7) 0.0219(6) 0.0221(6) 0.0004(5) 0.0043(5) -0.0025(5)
C20 0.0332(7) 0.0272(6) 0.0214(6) -0.0005(5) 0.0037(5) -0.0031(5)
C9 0.0255(6) 0.0267(6) 0.0255(6) 0.0018(5) 0.0053(5) -0.0020(5)
C27 0.0338(7) 0.0222(6) 0.0202(5) -0.0054(4) 0.0038(5) -0.0042(5)
C8 0.0247(6) 0.0246(6) 0.0272(6) 0.0017(5) 0.0074(5) -0.0016(5)
C34 0.0332(7) 0.0205(6) 0.0210(5) -0.0038(4) -0.0020(5) 0.0023(5)
C35 0.0337(7) 0.0267(6) 0.0266(6) -0.0008(5) -0.0012(5) 0.0014(5)
C26 0.0325(7) 0.0268(6) 0.0251(6) -0.0078(5) 0.0037(5) -0.0039(5)
C2 0.0322(7) 0.0275(6) 0.0285(6) -0.0006(5) 0.0018(5) 0.0034(5)
C5 0.0343(7) 0.0254(6) 0.0317(7) -0.0032(5) 0.0099(5) 0.0024(5)
C15 0.0348(7) 0.0225(6) 0.0319(7) -0.0009(5) 0.0103(5) -0.0034(5)
C21 0.0377(7) 0.0266(6) 0.0245(6) 0.0052(5) -0.0023(5) -0.0020(5)
C33 0.0439(8) 0.0229(6) 0.0242(6) -0.0008(5) -0.0034(5) 0.0017(5)
C22 0.0322(7) 0.0226(6) 0.0301(6) 0.0005(5) -0.0033(5) 0.0017(5)
C14 0.0330(7) 0.0278(7) 0.0342(7) -0.0029(5) 0.0140(5) -0.0006(5)
C28 0.0452(8) 0.0246(6) 0.0219(6) -0.0035(5) 0.0044(5) -0.0062(5)
C7 0.0284(7) 0.0317(7) 0.0375(7) 0.0047(5) 0.0061(5) 0.0030(5)
C10 0.0358(7) 0.0337(7) 0.0277(6) -0.0024(5) 0.0035(5) -0.0039(6)
C32 0.0538(9) 0.0224(6) 0.0196(6) -0.0012(5) -0.0027(5) -0.0056(6)
C29 0.0617(10) 0.0319(7) 0.0257(6) -0.0023(5) 0.0149(6) -0.0090(7)
C12 0.0310(7) 0.0445(8) 0.0405(8) 0.0094(7) -0.0016(6) 0.0028(6)
C30 0.0374(8) 0.0351(7) 0.0358(7) -0.0110(6) 0.0112(6) -0.0028(6)
C4 0.0443(8) 0.0333(7) 0.0280(6) -0.0089(5) 0.0062(6) -0.0021(6)
C3 0.0370(8) 0.0387(7) 0.0262(6) -0.0021(5) -0.0007(5) 0.0002(6)
C36 0.0344(8) 0.0435(8) 0.0457(8) 0.0036(7) 0.0012(6) 0.0046(6)
C31 0.0510(9) 0.0412(8) 0.0379(8) -0.0088(6) 0.0226(7) -0.0079(7)
C11 0.0366(8) 0.0479(9) 0.0308(7) 0.0031(6) -0.0036(6) -0.0052(6)
C38 0.0535(10) 0.0357(8) 0.0380(8) 0.0080(6) -0.0061(7) 0.0094(7)
C37 0.0434(9) 0.0521(10) 0.0546(10) 0.0113(8) -0.0071(7) 0.0151(8)

loop_
_atom_type_symbol
_atom_type_description
_atom_type_scat_dispersion_real
_atom_type_scat_dispersion_imag
_atom_type_scat_source
C C 0.0181 0.0091 'International Tables Vol C Tables 4.2.6.8 and 6.1.1.4'
H H 0.0000 0.0000 'International Tables Vol C Tables 4.2.6.8 and 6.1.1.4'
N N 0.0311 0.0180 'International Tables Vol C Tables 4.2.6.8 and 6.1.1.4'
O O 0.0492 0.0322 'International Tables Vol C Tables 4.2.6.8 and 6.1.1.4'

loop_
_geom_angle_atom_site_label_1
_geom_angle_atom_site_label_2
_geom_angle_atom_site_label_3
_geom_angle
_geom_angle_site_symmetry_1
_geom_angle_site_symmetry_3
_geom_angle_publ_flag
C27 N2 C24 118.83(10) . . ?
C27 N2 C34 118.39(10) . . ?
C34 N2 C24 122.23(10) . . ?
C1 N1 C13 126.47(10) . . ?
C9 N1 C1 108.69(10) . . ?
C9 N1 C13 124.77(10) . . ?
C19 C24 N2 122.63(11) . . ?
C23 C24 N2 118.74(10) . . ?
C23 C24 C19 118.60(11) . . ?
C24 C19 C16 125.26(11) . . ?
C20 C19 C24 117.63(11) . . ?
C20 C19 C16 116.84(11) . . ?
N1 C1 C6 108.76(11) . . ?
C2 C1 N1 129.12(11) . . ?
C2 C1 C6 122.11(11) . . ?
C16 C17 H17 119.8 . . ?
C18 C17 H17 119.8 . . ?
C18 C17 C16 120.39(11) . . ?
C18 C13 N1 120.15(11) . . ?
C14 C13 N1 120.11(11) . . ?
C14 C13 C18 119.74(11) . . ?
O1 C25 C23 122.22(12) . . ?
O1 C25 C26 122.74(12) . . ?
C26 C25 C23 114.95(11) . . ?
C1 C6 C8 106.78(11) . . ?
C5 C6 C1 119.15(12) . . ?
C5 C6 C8 134.07(12) . . ?
C24 C23 C25 120.78(11) . . ?
C22 C23 C24 120.78(11) . . ?
C22 C23 C25 118.03(11) . . ?
C17 C16 C19 122.17(11) . . ?
C17 C16 C15 118.49(11) . . ?
C15 C16 C19 119.00(11) . . ?
C17 C18 H18 119.8 . . ?
C13 C18 C17 120.35(11) . . ?
C13 C18 H18 119.8 . . ?
C19 C20 H20 118.7 . . ?
C21 C20 C19 122.67(12) . . ?
C21 C20 H20 118.7 . . ?
N1 C9 C8 108.87(11) . . ?
N1 C9 C10 128.87(12) . . ?
C10 C9 C8 122.19(12) . . ?
N2 C27 C26 120.65(11) . . ?
N2 C27 C28 120.28(12) . . ?
C26 C27 C28 119.06(12) . . ?
C9 C8 C6 106.88(11) . . ?
C7 C8 C6 133.95(12) . . ?
C7 C8 C9 119.11(12) . . ?
C35 C34 N2 121.21(11) . . ?
C35 C34 C33 119.09(12) . . ?
C33 C34 N2 119.60(12) . . ?
C34 C35 H35 120.1 . . ?
C36 C35 C34 119.86(13) . . ?
C36 C35 H35 120.1 . . ?
C27 C26 C25 120.47(11) . . ?
C30 C26 C25 119.53(13) . . ?
C30 C26 C27 119.87(13) . . ?
C1 C2 H2 121.3 . . ?
C3 C2 C1 117.35(12) . . ?
C3 C2 H2 121.3 . . ?
C6 C5 H5 120.4 . . ?
C4 C5 C6 119.15(12) . . ?
C4 C5 H5 120.4 . . ?
C16 C15 H15 119.4 . . ?
C14 C15 C16 121.13(12) . . ?
C14 C15 H15 119.4 . . ?
C20 C21 H21 120.4 . . ?
C22 C21 C20 119.15(12) . . ?
C22 C21 H21 120.4 . . ?
C34 C33 C32 121.02(12) . . ?
C38 C33 C34 119.45(13) . . ?
C38 C33 C32 119.16(12) . . ?
C23 C22 H22 120.0 . . ?
C21 C22 C23 120.01(12) . . ?
C21 C22 H22 120.0 . . ?
C13 C14 H14 120.1 . . ?
C15 C14 C13 119.85(12) . . ?
C15 C14 H14 120.1 . . ?
C27 C28 C32 121.11(12) . . ?
C29 C28 C27 119.14(14) . . ?
C29 C28 C32 119.75(13) . . ?
C8 C7 H7 120.7 . . ?
C12 C7 C8 118.68(13) . . ?
C12 C7 H7 120.7 . . ?
C9 C10 H10 121.3 . . ?
C11 C10 C9 117.31(13) . . ?
C11 C10 H10 121.3 . . ?
O2 C32 C33 122.74(14) . . ?
O2 C32 C28 122.42(14) . . ?
C28 C32 C33 114.71(11) . . ?
C28 C29 H29 119.2 . . ?
C31 C29 C28 121.70(14) . . ?
C31 C29 H29 119.2 . . ?
C7 C12 H12 119.4 . . ?
C7 C12 C11 121.17(14) . . ?
C11 C12 H12 119.4 . . ?
C26 C30 H30 119.6 . . ?
C31 C30 C26 120.84(14) . . ?
C31 C30 H30 119.6 . . ?
C5 C4 H4 119.7 . . ?
C5 C4 C3 120.54(12) . . ?
C3 C4 H4 119.7 . . ?
C2 C3 C4 121.69(13) . . ?
C2 C3 H3 119.2 . . ?
C4 C3 H3 119.2 . . ?
C35 C36 H36 119.5 . . ?
C35 C36 C37 121.09(15) . . ?
C37 C36 H36 119.5 . . ?
C29 C31 H31 120.4 . . ?
C30 C31 C29 119.20(13) . . ?
C30 C31 H31 120.4 . . ?
C10 C11 C12 121.51(13) . . ?
C10 C11 H11 119.2 . . ?
C12 C11 H11 119.2 . . ?
C33 C38 H38 119.6 . . ?
C37 C38 C33 120.78(14) . . ?
C37 C38 H38 119.6 . . ?
C36 C37 H37 120.2 . . ?
C38 C37 C36 119.62(15) . . ?
C38 C37 H37 120.2 . . ?

loop_
_geom_bond_atom_site_label_1
_geom_bond_atom_site_label_2
_geom_bond_distance
_geom_bond_site_symmetry_2
_geom_bond_publ_flag
O1 C25 1.2254(16) . ?
O2 C32 1.2277(16) . ?
N2 C24 1.4189(15) . ?
N2 C27 1.3971(16) . ?
N2 C34 1.4175(17) . ?
N1 C1 1.3928(16) . ?
N1 C13 1.4284(15) . ?
N1 C9 1.3885(16) . ?
C24 C19 1.4173(16) . ?
C24 C23 1.4072(17) . ?
C19 C16 1.4911(16) . ?
C19 C20 1.3971(17) . ?
C1 C6 1.4109(17) . ?
C1 C2 1.3907(18) . ?
C17 H17 0.9500 . ?
C17 C16 1.3940(17) . ?
C17 C18 1.3892(17) . ?
C13 C18 1.3883(17) . ?
C13 C14 1.3852(18) . ?
C25 C23 1.4730(17) . ?
C25 C26 1.4632(18) . ?
C6 C8 1.4432(18) . ?
C6 C5 1.4005(18) . ?
C23 C22 1.4001(18) . ?
C16 C15 1.3963(17) . ?
C18 H18 0.9500 . ?
C20 H20 0.9500 . ?
C20 C21 1.3871(18) . ?
C9 C8 1.4101(18) . ?
C9 C10 1.3938(18) . ?
C27 C26 1.4053(19) . ?
C27 C28 1.4068(18) . ?
C8 C7 1.4020(18) . ?
C34 C35 1.4003(19) . ?
C34 C33 1.4074(17) . ?
C35 H35 0.9500 . ?
C35 C36 1.374(2) . ?
C26 C30 1.3978(18) . ?
C2 H2 0.9500 . ?
C2 C3 1.3866(19) . ?
C5 H5 0.9500 . ?
C5 C4 1.384(2) . ?
C15 H15 0.9500 . ?
C15 C14 1.3847(18) . ?
C21 H21 0.9500 . ?
C21 C22 1.3706(19) . ?
C33 C32 1.470(2) . ?
C33 C38 1.400(2) . ?
C22 H22 0.9500 . ?
C14 H14 0.9500 . ?
C28 C32 1.466(2) . ?
C28 C29 1.3943(19) . ?
C7 H7 0.9500 . ?
C7 C12 1.380(2) . ?
C10 H10 0.9500 . ?
C10 C11 1.380(2) . ?
C29 H29 0.9500 . ?
C29 C31 1.380(2) . ?
C12 H12 0.9500 . ?
C12 C11 1.400(2) . ?
C30 H30 0.9500 . ?
C30 C31 1.380(2) . ?
C4 H4 0.9500 . ?
C4 C3 1.401(2) . ?
C3 H3 0.9500 . ?
C36 H36 0.9500 . ?
C36 C37 1.394(2) . ?
C31 H31 0.9500 . ?
C11 H11 0.9500 . ?
C38 H38 0.9500 . ?
C38 C37 1.365(3) . ?
C37 H37 0.9500 . ?
